data_4061433
loop_
_publ_author_name
' Noriyoshi Nagahora '
' Takahiro Sasamori '
' Nobuhiro Takeda '
' Norihiro Tokitoh '

_publ_section_title
;
Synthesis and Structure of a Stable 1,3-Dihydrotriphosphane
;
_journal_name_full Organometallics
_journal_paper_doi 10.1021/om0501069
_journal_year 2005
_chemical_formula_moiety 'C64 H127 Fe P3 Si12'
_chemical_formula_sum 'C64 H127 Fe P3 Si12'
_chemical_formula_weight 1382.50
_chemical_name_common triphosphane
_space_group_IT_number 14
_symmetry_cell_setting monoclinic
_symmetry_space_group_name_Hall '-P 2yn'
_symmetry_space_group_name_H-M 'P 1 21/n 1'
_cell_angle_alpha 90.00
_cell_angle_beta 103.146(3)
_cell_angle_gamma 90.00
_cell_formula_units_Z 4
_cell_length_a 17.626(4)
_cell_length_b 22.035(5)
_cell_length_c 22.441(5)
_cell_measurement_temperature 103(2)
_cell_volume 8487(3)
_diffrn_ambient_temperature 103(2)
_exptl_crystal_density_diffrn 1.082
_cod_original_sg_symbol_H-M 'P 21/n'
_cod_database_code 4061433

loop_
_symmetry_equiv_pos_as_xyz
'x, y, z'
'-x+1/2, y+1/2, -z+1/2'
'-x, -y, -z'
'x-1/2, -y-1/2, z-1/2'

loop_
_atom_site_label
_atom_site_type_symbol
_atom_site_fract_x
_atom_site_fract_y
_atom_site_fract_z
_atom_site_U_iso_or_equiv
_atom_site_adp_type
_atom_site_occupancy
_atom_site_symmetry_multiplicity
_atom_site_calc_flag
_atom_site_refinement_flags
_atom_site_disorder_assembly
_atom_site_disorder_group
P1 P 0.58240(4) 0.12592(4) 0.31697(4) 0.02014(18) Uani 1 1 d . . .
P2 P 0.63368(6) 0.19346(4) 0.26321(5) 0.0314(2) Uani 1 1 d . . .
P3 P 0.47609(5) 0.10650(4) 0.24409(4) 0.0264(2) Uani 1 1 d . . .
C1 C 0.54343(18) 0.18202(15) 0.36301(14) 0.0247(7) Uani 1 1 d . . .
C2 C 0.5307(2) 0.24611(16) 0.35444(16) 0.0305(8) Uani 1 1 d . . .
H1 H 0.5402 0.2693 0.3212 0.037 Uiso 1 1 calc R . .
C3 C 0.5015(2) 0.26899(17) 0.40393(17) 0.0364(9) Uani 1 1 d . . .
H2 H 0.4880 0.3100 0.4097 0.044 Uiso 1 1 calc R . .
C4 C 0.4960(2) 0.21965(18) 0.44330(17) 0.0392(9) Uani 1 1 d . . .
H3 H 0.4782 0.2220 0.4801 0.047 Uiso 1 1 calc R . .
C5 C 0.5215(2) 0.16600(17) 0.41854(16) 0.0334(8) Uani 1 1 d . . .
H4 H 0.5237 0.1265 0.4358 0.040 Uiso 1 1 calc R . .
Fe1 Fe 0.60692(3) 0.22891(2) 0.43554(2) 0.02703(12) Uani 1 1 d . . .
C6 C 0.7057(2) 0.2800(2) 0.4437(2) 0.0514(11) Uani 1 1 d . . .
H5 H 0.7135 0.3108 0.4161 0.062 Uiso 1 1 calc R . .
C7 C 0.6740(2) 0.28737(19) 0.4961(2) 0.0484(11) Uani 1 1 d . . .
H6 H 0.6571 0.3246 0.5101 0.058 Uiso 1 1 calc R . .
C8 C 0.6721(3) 0.2306(2) 0.52350(18) 0.0534(12) Uani 1 1 d . . .
H7 H 0.6533 0.2225 0.5592 0.064 Uiso 1 1 calc R . .
C9 C 0.7026(3) 0.1878(2) 0.48927(19) 0.0562(12) Uani 1 1 d . . .
H8 H 0.7080 0.1456 0.4977 0.067 Uiso 1 1 calc R . .
C10 C 0.7235(2) 0.2176(2) 0.4409(2) 0.0485(11) Uani 1 1 d . . .
H9 H 0.7461 0.1991 0.4108 0.058 Uiso 1 1 calc R . .
C11 C 0.69038(17) 0.15368(14) 0.21567(14) 0.0191(6) Uani 1 1 d . . .
C12 C 0.76241(17) 0.12591(13) 0.24311(14) 0.0185(6) Uani 1 1 d . . .
C13 C 0.80896(17) 0.10258(14) 0.20600(14) 0.0201(7) Uani 1 1 d . . .
H10 H 0.8565 0.0833 0.2250 0.024 Uiso 1 1 calc R . .
C14 C 0.78907(18) 0.10620(14) 0.14267(14) 0.0220(7) Uani 1 1 d . . .
C15 C 0.71881(19) 0.13475(15) 0.11617(14) 0.0247(7) Uani 1 1 d . . .
H11 H 0.7043 0.1384 0.0729 0.030 Uiso 1 1 calc R . .
C16 C 0.66901(18) 0.15815(14) 0.15084(14) 0.0218(7) Uani 1 1 d . . .
C17 C 0.79334(17) 0.12030(14) 0.31178(14) 0.0211(7) Uani 1 1 d . . .
H12 H 0.7507 0.1363 0.3301 0.025 Uiso 1 1 calc R . .
C18 C 0.84422(19) 0.08139(15) 0.10517(15) 0.0268(7) Uani 1 1 d . . .
H13 H 0.8907 0.0685 0.1372 0.032 Uiso 1 1 calc R . .
C19 C 0.59644(19) 0.19180(16) 0.11651(14) 0.0274(8) Uani 1 1 d . . .
H14 H 0.5645 0.1964 0.1478 0.033 Uiso 1 1 calc R . .
Si1 Si 0.80538(5) 0.03770(4) 0.33672(4) 0.0257(2) Uani 1 1 d . . .
Si2 Si 0.87874(5) 0.17337(4) 0.34010(5) 0.0294(2) Uani 1 1 d . . .
Si3 Si 0.80840(7) 0.00804(5) 0.06556(5) 0.0419(3) Uani 1 1 d . . .
Si4 Si 0.88497(7) 0.14275(5) 0.06220(5) 0.0401(3) Uani 1 1 d . . .
Si5 Si 0.53040(6) 0.14749(6) 0.05285(4) 0.0382(3) Uani 1 1 d . . .
Si6 Si 0.62290(7) 0.27310(5) 0.10082(5) 0.0399(3) Uani 1 1 d . . .
C20 C 0.9038(2) 0.00488(18) 0.33815(19) 0.0421(10) Uani 1 1 d . . .
H15 H 0.9053 -0.0375 0.3515 0.063 Uiso 1 1 calc R . .
H16 H 0.9437 0.0281 0.3666 0.063 Uiso 1 1 calc R . .
H17 H 0.9140 0.0069 0.2970 0.063 Uiso 1 1 calc R . .
C21 C 0.7869(2) 0.03163(19) 0.41519(16) 0.0406(9) Uani 1 1 d . . .
H18 H 0.7342 0.0460 0.4146 0.061 Uiso 1 1 calc R . .
H19 H 0.8249 0.0565 0.4436 0.061 Uiso 1 1 calc R . .
H20 H 0.7921 -0.0108 0.4285 0.061 Uiso 1 1 calc R . .
C22 C 0.7310(2) -0.00772(17) 0.28319(17) 0.0383(9) Uani 1 1 d . . .
H21 H 0.7376 -0.0508 0.2942 0.057 Uiso 1 1 calc R . .
H22 H 0.7374 -0.0020 0.2413 0.057 Uiso 1 1 calc R . .
H23 H 0.6788 0.0056 0.2859 0.057 Uiso 1 1 calc R . .
C23 C 0.9192(2) 0.1631(2) 0.42403(18) 0.0479(11) Uani 1 1 d . . .
H24 H 0.9396 0.1218 0.4319 0.072 Uiso 1 1 calc R . .
H25 H 0.8778 0.1698 0.4461 0.072 Uiso 1 1 calc R . .
H26 H 0.9612 0.1924 0.4382 0.072 Uiso 1 1 calc R . .
C24 C 0.8470(2) 0.25401(17) 0.3251(2) 0.0468(11) Uani 1 1 d . . .
H27 H 0.8921 0.2809 0.3379 0.070 Uiso 1 1 calc R . .
H28 H 0.8077 0.2638 0.3482 0.070 Uiso 1 1 calc R . .
H29 H 0.8248 0.2595 0.2813 0.070 Uiso 1 1 calc R . .
C25 C 0.9607(2) 0.16114(18) 0.30153(19) 0.0425(10) Uani 1 1 d . . .
H30 H 0.9431 0.1702 0.2578 0.064 Uiso 1 1 calc R . .
H31 H 0.9779 0.1188 0.3068 0.064 Uiso 1 1 calc R . .
H32 H 1.0041 0.1880 0.3197 0.064 Uiso 1 1 calc R . .
C26 C 0.8875(3) -0.0271(2) 0.0346(3) 0.090(2) Uani 1 1 d . . .
H33 H 0.8956 -0.0033 -0.0003 0.135 Uiso 1 1 calc R . .
H34 H 0.8727 -0.0687 0.0213 0.135 Uiso 1 1 calc R . .
H35 H 0.9357 -0.0279 0.0666 0.135 Uiso 1 1 calc R . .
C27 C 0.7809(5) -0.0435(2) 0.1220(3) 0.104(2) Uani 1 1 d . . .
H36 H 0.7409 -0.0241 0.1395 0.156 Uiso 1 1 calc R . .
H37 H 0.8268 -0.0523 0.1546 0.156 Uiso 1 1 calc R . .
H38 H 0.7603 -0.0814 0.1017 0.156 Uiso 1 1 calc R . .
C28 C 0.7210(3) 0.0171(3) 0.0017(2) 0.0862(19) Uani 1 1 d . . .
H39 H 0.7344 0.0418 -0.0307 0.129 Uiso 1 1 calc R . .
H40 H 0.6795 0.0372 0.0169 0.129 Uiso 1 1 calc R . .
H41 H 0.7030 -0.0229 -0.0147 0.129 Uiso 1 1 calc R . .
C29 C 0.9809(2) 0.1186(2) 0.0482(2) 0.0571(12) Uani 1 1 d . . .
H42 H 0.9730 0.0854 0.0184 0.086 Uiso 1 1 calc R . .
H43 H 1.0147 0.1048 0.0868 0.086 Uiso 1 1 calc R . .
H44 H 1.0054 0.1530 0.0322 0.086 Uiso 1 1 calc R . .
C30 C 0.9020(3) 0.2128(2) 0.1102(3) 0.0792(18) Uani 1 1 d . . .
H45 H 0.9177 0.2460 0.0866 0.119 Uiso 1 1 calc R . .
H46 H 0.9433 0.2051 0.1468 0.119 Uiso 1 1 calc R . .
H47 H 0.8539 0.2239 0.1225 0.119 Uiso 1 1 calc R . .
C31 C 0.8200(3) 0.1609(2) -0.0137(2) 0.0640(14) Uani 1 1 d . . .
H48 H 0.8413 0.1955 -0.0319 0.096 Uiso 1 1 calc R . .
H49 H 0.7679 0.1711 -0.0082 0.096 Uiso 1 1 calc R . .
H50 H 0.8166 0.1256 -0.0407 0.096 Uiso 1 1 calc R . .
C32 C 0.5295(3) 0.06650(19) 0.07618(19) 0.0516(11) Uani 1 1 d . . .
H51 H 0.5146 0.0638 0.1156 0.077 Uiso 1 1 calc R . .
H52 H 0.5815 0.0490 0.0801 0.077 Uiso 1 1 calc R . .
H53 H 0.4918 0.0440 0.0452 0.077 Uiso 1 1 calc R . .
C33 C 0.4294(2) 0.1786(2) 0.0409(2) 0.0560(12) Uani 1 1 d . . .
H54 H 0.4285 0.2204 0.0258 0.084 Uiso 1 1 calc R . .
H55 H 0.4129 0.1781 0.0797 0.084 Uiso 1 1 calc R . .
H56 H 0.3937 0.1536 0.0108 0.084 Uiso 1 1 calc R . .
C34 C 0.5563(3) 0.1512(3) -0.02331(18) 0.0692(16) Uani 1 1 d . . .
H57 H 0.5264 0.1207 -0.0506 0.104 Uiso 1 1 calc R . .
H58 H 0.6121 0.1433 -0.0182 0.104 Uiso 1 1 calc R . .
H59 H 0.5439 0.1917 -0.0410 0.104 Uiso 1 1 calc R . .
C35 C 0.6974(3) 0.3033(2) 0.1663(2) 0.0602(13) Uani 1 1 d . . .
H60 H 0.7130 0.3441 0.1564 0.090 Uiso 1 1 calc R . .
H61 H 0.7430 0.2765 0.1743 0.090 Uiso 1 1 calc R . .
H62 H 0.6756 0.3052 0.2027 0.090 Uiso 1 1 calc R . .
C36 C 0.5345(3) 0.3216(2) 0.0916(2) 0.0694(15) Uani 1 1 d . . .
H63 H 0.5151 0.3202 0.1292 0.104 Uiso 1 1 calc R . .
H64 H 0.4941 0.3065 0.0573 0.104 Uiso 1 1 calc R . .
H65 H 0.5477 0.3635 0.0834 0.104 Uiso 1 1 calc R . .
C37 C 0.6654(4) 0.2811(2) 0.0321(3) 0.099(2) Uani 1 1 d . . .
H66 H 0.6825 0.3231 0.0291 0.149 Uiso 1 1 calc R . .
H67 H 0.6259 0.2707 -0.0048 0.149 Uiso 1 1 calc R . .
H68 H 0.7101 0.2537 0.0360 0.149 Uiso 1 1 calc R . .
C38 C 0.40449(16) 0.06337(13) 0.27576(13) 0.0173(6) Uani 1 1 d . . .
C39 C 0.33249(17) 0.09187(13) 0.27753(14) 0.0186(6) Uani 1 1 d . . .
C40 C 0.27016(17) 0.05639(13) 0.28585(14) 0.0199(7) Uani 1 1 d . . .
H69 H 0.2224 0.0758 0.2868 0.024 Uiso 1 1 calc R . .
C41 C 0.27514(16) -0.00647(13) 0.29275(13) 0.0174(6) Uani 1 1 d . . .
C42 C 0.34664(17) -0.03320(13) 0.29307(14) 0.0183(6) Uani 1 1 d . . .
H70 H 0.3516 -0.0759 0.2986 0.022 Uiso 1 1 calc R . .
C43 C 0.41171(16) -0.00024(13) 0.28564(13) 0.0174(6) Uani 1 1 d . . .
C44 C 0.31801(18) 0.15981(13) 0.26837(15) 0.0233(7) Uani 1 1 d . . .
H71 H 0.3714 0.1780 0.2763 0.028 Uiso 1 1 calc R . .
C45 C 0.20681(16) -0.04399(13) 0.30270(14) 0.0181(6) Uani 1 1 d . . .
H72 H 0.2260 -0.0867 0.3033 0.022 Uiso 1 1 calc R . .
C46 C 0.48583(17) -0.03565(13) 0.28730(14) 0.0187(6) Uani 1 1 d . . .
H73 H 0.5255 -0.0042 0.2839 0.022 Uiso 1 1 calc R . .
Si7 Si 0.27431(5) 0.17785(4) 0.18488(5) 0.0292(2) Uani 1 1 d . . .
Si8 Si 0.27082(5) 0.19687(4) 0.32724(5) 0.0281(2) Uani 1 1 d . . .
Si9 Si 0.12038(5) -0.04227(4) 0.23449(4) 0.0218(2) Uani 1 1 d . . .
Si10 Si 0.19313(5) -0.03179(4) 0.38330(4) 0.0224(2) Uani 1 1 d . . .
Si11 Si 0.47599(5) -0.08392(4) 0.21561(5) 0.0277(2) Uani 1 1 d . . .
Si12 Si 0.52443(5) -0.07250(4) 0.36480(4) 0.0269(2) Uani 1 1 d . . .
C47 C 0.3234(2) 0.24746(16) 0.16372(18) 0.0394(9) Uani 1 1 d . . .
H74 H 0.3800 0.2417 0.1746 0.059 Uiso 1 1 calc R . .
H75 H 0.3095 0.2825 0.1859 0.059 Uiso 1 1 calc R . .
H76 H 0.3063 0.2546 0.1196 0.059 Uiso 1 1 calc R . .
C48 C 0.2878(2) 0.11302(17) 0.13482(17) 0.0418(10) Uani 1 1 d . . .
H77 H 0.2684 0.1244 0.0918 0.063 Uiso 1 1 calc R . .
H78 H 0.2588 0.0777 0.1443 0.063 Uiso 1 1 calc R . .
H79 H 0.3433 0.1029 0.1421 0.063 Uiso 1 1 calc R . .
C49 C 0.1669(2) 0.1930(2) 0.1692(2) 0.0556(12) Uani 1 1 d . . .
H80 H 0.1452 0.1926 0.1250 0.083 Uiso 1 1 calc R . .
H81 H 0.1578 0.2328 0.1859 0.083 Uiso 1 1 calc R . .
H82 H 0.1416 0.1615 0.1887 0.083 Uiso 1 1 calc R . .
C50 C 0.2916(2) 0.28016(15) 0.32431(18) 0.0362(9) Uani 1 1 d . . .
H83 H 0.2675 0.3017 0.3535 0.054 Uiso 1 1 calc R . .
H84 H 0.2700 0.2955 0.2829 0.054 Uiso 1 1 calc R . .
H85 H 0.3480 0.2868 0.3350 0.054 Uiso 1 1 calc R . .
C51 C 0.3122(2) 0.16365(17) 0.40406(17) 0.0373(9) Uani 1 1 d . . .
H86 H 0.3687 0.1590 0.4097 0.056 Uiso 1 1 calc R . .
H87 H 0.2886 0.1238 0.4071 0.056 Uiso 1 1 calc R . .
H88 H 0.3011 0.1906 0.4358 0.056 Uiso 1 1 calc R . .
C52 C 0.16235(19) 0.19108(16) 0.31615(19) 0.0381(9) Uani 1 1 d . . .
H89 H 0.1464 0.1486 0.3095 0.057 Uiso 1 1 calc R . .
H90 H 0.1370 0.2152 0.2805 0.057 Uiso 1 1 calc R . .
H91 H 0.1470 0.2064 0.3527 0.057 Uiso 1 1 calc R . .
C53 C 0.0637(2) 0.03012(16) 0.22541(17) 0.0362(9) Uani 1 1 d . . .
H92 H 0.0967 0.0634 0.2170 0.054 Uiso 1 1 calc R . .
H93 H 0.0467 0.0388 0.2632 0.054 Uiso 1 1 calc R . .
H94 H 0.0181 0.0262 0.1913 0.054 Uiso 1 1 calc R . .
C54 C 0.1565(2) -0.05289(16) 0.16322(16) 0.0327(8) Uani 1 1 d . . .
H95 H 0.1121 -0.0552 0.1279 0.049 Uiso 1 1 calc R . .
H96 H 0.1867 -0.0906 0.1662 0.049 Uiso 1 1 calc R . .
H97 H 0.1898 -0.0185 0.1581 0.049 Uiso 1 1 calc R . .
C55 C 0.0515(2) -0.10527(17) 0.24077(17) 0.0371(9) Uani 1 1 d . . .
H98 H 0.0124 -0.1090 0.2022 0.056 Uiso 1 1 calc R . .
H99 H 0.0256 -0.0964 0.2741 0.056 Uiso 1 1 calc R . .
H100 H 0.0805 -0.1434 0.2494 0.056 Uiso 1 1 calc R . .
C56 C 0.1379(2) 0.03831(17) 0.39326(18) 0.0377(9) Uani 1 1 d . . .
H101 H 0.0852 0.0359 0.3671 0.057 Uiso 1 1 calc R . .
H102 H 0.1647 0.0739 0.3817 0.057 Uiso 1 1 calc R . .
H103 H 0.1346 0.0419 0.4361 0.057 Uiso 1 1 calc R . .
C57 C 0.2915(2) -0.02568(19) 0.43539(16) 0.0378(9) Uani 1 1 d . . .
H104 H 0.2861 -0.0200 0.4775 0.057 Uiso 1 1 calc R . .
H105 H 0.3192 0.0091 0.4232 0.057 Uiso 1 1 calc R . .
H106 H 0.3210 -0.0629 0.4328 0.057 Uiso 1 1 calc R . .
C58 C 0.1395(2) -0.09759(17) 0.40554(17) 0.0395(9) Uani 1 1 d . . .
H107 H 0.1370 -0.0936 0.4486 0.059 Uiso 1 1 calc R . .
H108 H 0.1666 -0.1353 0.4000 0.059 Uiso 1 1 calc R . .
H109 H 0.0865 -0.0986 0.3798 0.059 Uiso 1 1 calc R . .
C59 C 0.3972(2) -0.0520(2) 0.15360(17) 0.0451(11) Uani 1 1 d . . .
H110 H 0.4094 -0.0098 0.1458 0.068 Uiso 1 1 calc R . .
H111 H 0.3475 -0.0536 0.1662 0.068 Uiso 1 1 calc R . .
H112 H 0.3932 -0.0759 0.1162 0.068 Uiso 1 1 calc R . .
C60 C 0.56928(19) -0.08275(17) 0.19009(16) 0.0330(8) Uani 1 1 d . . .
H113 H 0.6109 -0.0998 0.2223 0.050 Uiso 1 1 calc R . .
H114 H 0.5823 -0.0408 0.1817 0.050 Uiso 1 1 calc R . .
H115 H 0.5638 -0.1070 0.1528 0.050 Uiso 1 1 calc R . .
C61 C 0.4509(2) -0.16483(17) 0.2276(2) 0.0532(12) Uani 1 1 d . . .
H116 H 0.4453 -0.1872 0.1891 0.080 Uiso 1 1 calc R . .
H117 H 0.4018 -0.1665 0.2411 0.080 Uiso 1 1 calc R . .
H118 H 0.4925 -0.1832 0.2589 0.080 Uiso 1 1 calc R . .
C62 C 0.5367(2) -0.01162(18) 0.42349(16) 0.0401(9) Uani 1 1 d . . .
H119 H 0.4862 0.0076 0.4222 0.060 Uiso 1 1 calc R . .
H120 H 0.5734 0.0189 0.4151 0.060 Uiso 1 1 calc R . .
H121 H 0.5569 -0.0292 0.4641 0.060 Uiso 1 1 calc R . .
C63 C 0.6216(2) -0.10842(18) 0.36773(19) 0.0415(10) Uani 1 1 d . . .
H122 H 0.6588 -0.0772 0.3617 0.062 Uiso 1 1 calc R . .
H123 H 0.6164 -0.1390 0.3354 0.062 Uiso 1 1 calc R . .
H124 H 0.6405 -0.1278 0.4077 0.062 Uiso 1 1 calc R . .
C64 C 0.4611(2) -0.13285(17) 0.38719(19) 0.0411(10) Uani 1 1 d . . .
H125 H 0.4882 -0.1514 0.4259 0.062 Uiso 1 1 calc R . .
H126 H 0.4499 -0.1640 0.3552 0.062 Uiso 1 1 calc R . .
H127 H 0.4122 -0.1147 0.3922 0.062 Uiso 1 1 calc R . .

loop_
_atom_site_aniso_label
_atom_site_aniso_U_11
_atom_site_aniso_U_22
_atom_site_aniso_U_33
_atom_site_aniso_U_23
_atom_site_aniso_U_13
_atom_site_aniso_U_12
P1 0.0164(4) 0.0248(4) 0.0203(4) -0.0013(3) 0.0065(3) -0.0028(3)
P2 0.0393(5) 0.0226(5) 0.0438(6) -0.0059(4) 0.0332(5) -0.0052(4)
P3 0.0208(4) 0.0365(5) 0.0218(4) 0.0019(4) 0.0047(3) -0.0123(4)
C1 0.0226(16) 0.0318(18) 0.0212(17) -0.0084(14) 0.0081(14) -0.0038(14)
C2 0.0304(19) 0.035(2) 0.0264(19) -0.0023(15) 0.0073(15) 0.0079(15)
C3 0.033(2) 0.038(2) 0.040(2) -0.0106(18) 0.0130(17) 0.0100(17)
C4 0.042(2) 0.048(2) 0.035(2) -0.0126(18) 0.0249(18) -0.0050(18)
C5 0.0322(19) 0.040(2) 0.033(2) -0.0063(17) 0.0166(16) -0.0110(16)
Fe1 0.0327(3) 0.0263(3) 0.0243(3) -0.0044(2) 0.0110(2) 0.0015(2)
C6 0.039(2) 0.055(3) 0.058(3) -0.003(2) 0.008(2) -0.023(2)
C7 0.045(2) 0.043(2) 0.058(3) -0.034(2) 0.013(2) -0.0107(19)
C8 0.059(3) 0.072(3) 0.024(2) -0.011(2) 0.0003(19) -0.010(2)
C9 0.065(3) 0.053(3) 0.039(3) -0.007(2) -0.013(2) 0.014(2)
C10 0.029(2) 0.068(3) 0.045(3) -0.027(2) 0.0030(18) 0.006(2)
C11 0.0207(15) 0.0200(16) 0.0200(16) -0.0023(13) 0.0114(13) -0.0030(13)
C12 0.0178(15) 0.0173(15) 0.0230(16) -0.0014(13) 0.0102(13) -0.0053(12)
C13 0.0169(15) 0.0198(16) 0.0247(17) 0.0011(13) 0.0073(13) 0.0005(12)
C14 0.0234(16) 0.0221(16) 0.0239(17) 0.0013(14) 0.0123(14) 0.0047(13)
C15 0.0287(18) 0.0308(18) 0.0163(16) 0.0001(14) 0.0087(14) 0.0055(14)
C16 0.0212(16) 0.0235(17) 0.0224(17) 0.0020(13) 0.0086(13) 0.0052(13)
C17 0.0169(15) 0.0285(17) 0.0203(16) -0.0034(14) 0.0090(13) -0.0018(13)
C18 0.0270(17) 0.0332(19) 0.0229(17) 0.0010(15) 0.0114(14) 0.0114(15)
C19 0.0261(17) 0.040(2) 0.0195(17) 0.0036(15) 0.0121(14) 0.0139(15)
Si1 0.0229(5) 0.0308(5) 0.0242(5) 0.0040(4) 0.0069(4) -0.0042(4)
Si2 0.0177(4) 0.0323(5) 0.0381(6) -0.0100(4) 0.0063(4) -0.0060(4)
Si3 0.0473(7) 0.0405(6) 0.0427(6) -0.0150(5) 0.0204(5) 0.0074(5)
Si4 0.0453(6) 0.0432(6) 0.0427(6) 0.0085(5) 0.0327(5) 0.0122(5)
Si5 0.0297(5) 0.0644(8) 0.0204(5) -0.0014(5) 0.0057(4) 0.0138(5)
Si6 0.0478(6) 0.0368(6) 0.0403(6) 0.0124(5) 0.0209(5) 0.0233(5)
C20 0.034(2) 0.038(2) 0.056(3) 0.0121(19) 0.0142(19) 0.0049(17)
C21 0.043(2) 0.052(2) 0.027(2) 0.0112(18) 0.0087(17) -0.0036(19)
C22 0.047(2) 0.031(2) 0.037(2) 0.0024(17) 0.0098(18) -0.0147(17)
C23 0.031(2) 0.064(3) 0.044(2) -0.015(2) -0.0020(18) -0.009(2)
C24 0.032(2) 0.033(2) 0.075(3) -0.007(2) 0.012(2) -0.0096(17)
C25 0.0261(19) 0.043(2) 0.062(3) -0.014(2) 0.0182(19) -0.0131(17)
C26 0.075(4) 0.074(4) 0.136(5) -0.060(4) 0.052(4) 0.008(3)
C27 0.196(8) 0.035(3) 0.101(5) -0.019(3) 0.074(5) -0.030(4)
C28 0.065(3) 0.107(5) 0.077(4) -0.052(4) -0.003(3) 0.008(3)
C29 0.045(3) 0.072(3) 0.066(3) 0.015(3) 0.038(2) 0.010(2)
C30 0.112(5) 0.050(3) 0.102(4) -0.009(3) 0.081(4) -0.025(3)
C31 0.073(3) 0.073(3) 0.056(3) 0.032(3) 0.036(3) 0.031(3)
C32 0.062(3) 0.051(3) 0.036(2) -0.016(2) -0.001(2) 0.002(2)
C33 0.031(2) 0.082(3) 0.055(3) 0.001(2) 0.009(2) 0.009(2)
C34 0.051(3) 0.134(5) 0.023(2) -0.003(3) 0.009(2) 0.019(3)
C35 0.048(3) 0.040(3) 0.092(4) 0.020(2) 0.015(3) -0.008(2)
C36 0.062(3) 0.053(3) 0.085(4) -0.003(3) 0.000(3) 0.030(2)
C37 0.186(7) 0.050(3) 0.095(4) 0.030(3) 0.101(5) 0.028(4)
C38 0.0130(14) 0.0189(15) 0.0194(16) -0.0017(13) 0.0028(12) -0.0031(12)
C39 0.0171(15) 0.0162(15) 0.0222(16) -0.0005(13) 0.0038(13) 0.0005(12)
C40 0.0153(15) 0.0188(16) 0.0267(17) 0.0005(13) 0.0070(13) 0.0014(12)
C41 0.0154(15) 0.0200(16) 0.0167(15) -0.0019(13) 0.0034(12) -0.0020(12)
C42 0.0178(15) 0.0129(14) 0.0243(17) -0.0024(13) 0.0050(13) -0.0016(12)
C43 0.0156(15) 0.0173(15) 0.0190(16) -0.0010(13) 0.0033(12) -0.0011(12)
C44 0.0174(15) 0.0146(16) 0.039(2) -0.0002(14) 0.0096(14) -0.0007(12)
C45 0.0145(14) 0.0146(15) 0.0254(17) -0.0016(13) 0.0051(13) -0.0026(12)
C46 0.0152(15) 0.0140(15) 0.0272(17) 0.0009(13) 0.0053(13) 0.0006(12)
Si7 0.0237(5) 0.0240(5) 0.0394(6) 0.0123(4) 0.0062(4) 0.0004(4)
Si8 0.0215(5) 0.0187(5) 0.0469(6) -0.0031(4) 0.0135(4) -0.0005(4)
Si9 0.0169(4) 0.0195(4) 0.0280(5) 0.0005(4) 0.0029(4) -0.0025(3)
Si10 0.0181(4) 0.0242(5) 0.0258(5) -0.0008(4) 0.0070(4) -0.0031(4)
Si11 0.0207(5) 0.0238(5) 0.0398(6) -0.0139(4) 0.0093(4) -0.0024(4)
Si12 0.0186(4) 0.0267(5) 0.0366(6) 0.0116(4) 0.0087(4) 0.0044(4)
C47 0.051(2) 0.029(2) 0.042(2) 0.0093(17) 0.0196(19) -0.0029(17)
C48 0.053(2) 0.031(2) 0.034(2) 0.0021(17) -0.0072(18) -0.0036(18)
C49 0.034(2) 0.079(3) 0.052(3) 0.034(2) 0.006(2) 0.006(2)
C50 0.035(2) 0.0207(18) 0.055(2) -0.0062(17) 0.0158(18) -0.0015(15)
C51 0.035(2) 0.035(2) 0.047(2) -0.0065(18) 0.0190(18) -0.0024(17)
C52 0.0255(19) 0.0261(19) 0.067(3) -0.0021(18) 0.0189(18) 0.0023(15)
C53 0.0300(19) 0.036(2) 0.039(2) 0.0017(17) -0.0008(16) 0.0093(16)
C54 0.036(2) 0.031(2) 0.030(2) -0.0027(16) 0.0061(16) 0.0002(16)
C55 0.0257(18) 0.036(2) 0.044(2) 0.0041(17) -0.0040(16) -0.0129(16)
C56 0.037(2) 0.039(2) 0.041(2) -0.0057(18) 0.0156(17) 0.0065(17)
C57 0.0284(19) 0.058(3) 0.0262(19) -0.0002(18) 0.0055(16) -0.0029(18)
C58 0.049(2) 0.037(2) 0.037(2) 0.0001(17) 0.0215(19) -0.0159(18)
C59 0.032(2) 0.063(3) 0.037(2) -0.024(2) 0.0022(17) 0.0093(19)
C60 0.0287(19) 0.037(2) 0.035(2) -0.0144(17) 0.0120(16) 0.0001(16)
C61 0.050(3) 0.028(2) 0.088(3) -0.024(2) 0.030(2) -0.0141(19)
C62 0.037(2) 0.055(3) 0.026(2) 0.0074(18) 0.0030(16) 0.0015(19)
C63 0.0267(19) 0.039(2) 0.060(3) 0.022(2) 0.0142(18) 0.0096(17)
C64 0.032(2) 0.037(2) 0.058(3) 0.0246(19) 0.0176(19) 0.0051(17)

loop_
_geom_bond_atom_site_label_1
_geom_bond_atom_site_label_2
_geom_bond_distance
_geom_bond_site_symmetry_2
_geom_bond_publ_flag
P1 C1 1.841(3) . ?
P1 P3 2.2305(12) . ?
P1 P2 2.2324(12) . ?
P2 C11 1.841(3) . ?
P3 C38 1.846(3) . ?
C1 C5 1.430(5) . ?
C1 C2 1.436(5) . ?
C1 Fe1 2.035(3) . ?
C2 C3 1.419(5) . ?
C2 Fe1 2.037(3) . ?
C2 H1 0.9500 . ?
C3 C4 1.418(5) . ?
C3 Fe1 2.034(4) . ?
C3 H2 0.9500 . ?
C4 C5 1.422(5) . ?
C4 Fe1 2.013(4) . ?
C4 H3 0.9500 . ?
C5 Fe1 2.018(3) . ?
C5 H4 0.9500 . ?
Fe1 C7 2.043(4) . ?
Fe1 C10 2.046(4) . ?
Fe1 C8 2.046(4) . ?
Fe1 C6 2.046(4) . ?
Fe1 C9 2.047(4) . ?
C6 C10 1.414(6) . ?
C6 C7 1.421(6) . ?
C6 H5 0.9500 . ?
C7 C8 1.398(6) . ?
C7 H6 0.9500 . ?
C8 C9 1.398(6) . ?
C8 H7 0.9500 . ?
C9 C10 1.388(6) . ?
C9 H8 0.9500 . ?
C10 H9 0.9500 . ?
C11 C12 1.418(4) . ?
C11 C16 1.421(4) . ?
C12 C13 1.394(4) . ?
C12 C17 1.518(4) . ?
C13 C14 1.387(4) . ?
C13 H10 0.9500 . ?
C14 C15 1.396(4) . ?
C14 C18 1.524(4) . ?
C15 C16 1.397(4) . ?
C15 H11 0.9500 . ?
C16 C19 1.527(4) . ?
C17 Si2 1.898(3) . ?
C17 Si1 1.902(3) . ?
C17 H12 1.0000 . ?
C18 Si3 1.883(4) . ?
C18 Si4 1.894(3) . ?
C18 H13 1.0000 . ?
C19 Si5 1.895(4) . ?
C19 Si6 1.904(4) . ?
C19 H14 1.0000 . ?
Si1 C22 1.856(4) . ?
Si1 C21 1.867(4) . ?
Si1 C20 1.873(4) . ?
Si2 C25 1.864(4) . ?
Si2 C23 1.870(4) . ?
Si2 C24 1.870(4) . ?
Si3 C27 1.845(5) . ?
Si3 C26 1.861(4) . ?
Si3 C28 1.862(5) . ?
Si4 C31 1.866(5) . ?
Si4 C29 1.866(4) . ?
Si4 C30 1.867(5) . ?
Si5 C32 1.861(4) . ?
Si5 C34 1.868(4) . ?
Si5 C33 1.870(4) . ?
Si6 C35 1.857(5) . ?
Si6 C36 1.862(4) . ?
Si6 C37 1.869(5) . ?
C20 H15 0.9800 . ?
C20 H16 0.9800 . ?
C20 H17 0.9800 . ?
C21 H18 0.9800 . ?
C21 H19 0.9800 . ?
C21 H20 0.9800 . ?
C22 H21 0.9800 . ?
C22 H22 0.9800 . ?
C22 H23 0.9800 . ?
C23 H24 0.9800 . ?
C23 H25 0.9800 . ?
C23 H26 0.9800 . ?
C24 H27 0.9800 . ?
C24 H28 0.9800 . ?
C24 H29 0.9800 . ?
C25 H30 0.9800 . ?
C25 H31 0.9800 . ?
C25 H32 0.9800 . ?
C26 H33 0.9800 . ?
C26 H34 0.9800 . ?
C26 H35 0.9800 . ?
C27 H36 0.9800 . ?
C27 H37 0.9800 . ?
C27 H38 0.9800 . ?
C28 H39 0.9800 . ?
C28 H40 0.9800 . ?
C28 H41 0.9800 . ?
C29 H42 0.9800 . ?
C29 H43 0.9800 . ?
C29 H44 0.9800 . ?
C30 H45 0.9800 . ?
C30 H46 0.9800 . ?
C30 H47 0.9800 . ?
C31 H48 0.9800 . ?
C31 H49 0.9800 . ?
C31 H50 0.9800 . ?
C32 H51 0.9800 . ?
C32 H52 0.9800 . ?
C32 H53 0.9800 . ?
C33 H54 0.9800 . ?
C33 H55 0.9800 . ?
C33 H56 0.9800 . ?
C34 H57 0.9800 . ?
C34 H58 0.9800 . ?
C34 H59 0.9800 . ?
C35 H60 0.9800 . ?
C35 H61 0.9800 . ?
C35 H62 0.9800 . ?
C36 H63 0.9800 . ?
C36 H64 0.9800 . ?
C36 H65 0.9800 . ?
C37 H66 0.9800 . ?
C37 H67 0.9800 . ?
C37 H68 0.9800 . ?
C38 C43 1.420(4) . ?
C38 C39 1.425(4) . ?
C39 C40 1.395(4) . ?
C39 C44 1.525(4) . ?
C40 C41 1.394(4) . ?
C40 H69 0.9500 . ?
C41 C42 1.390(4) . ?
C41 C45 1.519(4) . ?
C42 C43 1.399(4) . ?
C42 H70 0.9500 . ?
C43 C46 1.515(4) . ?
C44 Si8 1.898(3) . ?
C44 Si7 1.899(3) . ?
C44 H71 1.0000 . ?
C45 Si10 1.898(3) . ?
C45 Si9 1.898(3) . ?
C45 H72 1.0000 . ?
C46 Si12 1.900(3) . ?
C46 Si11 1.903(3) . ?
C46 H73 1.0000 . ?
Si7 C48 1.866(4) . ?
Si7 C47 1.874(4) . ?
Si7 C49 1.875(4) . ?
Si8 C51 1.862(4) . ?
Si8 C50 1.875(3) . ?
Si8 C52 1.875(3) . ?
Si9 C54 1.866(3) . ?
Si9 C53 1.868(3) . ?
Si9 C55 1.870(3) . ?
Si10 C58 1.860(3) . ?
Si10 C57 1.862(4) . ?
Si10 C56 1.866(4) . ?
Si11 C60 1.860(3) . ?
Si11 C59 1.866(4) . ?
Si11 C61 1.871(4) . ?
Si12 C62 1.858(4) . ?
Si12 C63 1.875(4) . ?
Si12 C64 1.876(4) . ?
C47 H74 0.9800 . ?
C47 H75 0.9800 . ?
C47 H76 0.9800 . ?
C48 H77 0.9800 . ?
C48 H78 0.9800 . ?
C48 H79 0.9800 . ?
C49 H80 0.9800 . ?
C49 H81 0.9800 . ?
C49 H82 0.9800 . ?
C50 H83 0.9800 . ?
C50 H84 0.9800 . ?
C50 H85 0.9800 . ?
C51 H86 0.9800 . ?
C51 H87 0.9800 . ?
C51 H88 0.9800 . ?
C52 H89 0.9800 . ?
C52 H90 0.9800 . ?
C52 H91 0.9800 . ?
C53 H92 0.9800 . ?
C53 H93 0.9800 . ?
C53 H94 0.9800 . ?
C54 H95 0.9800 . ?
C54 H96 0.9800 . ?
C54 H97 0.9800 . ?
C55 H98 0.9800 . ?
C55 H99 0.9800 . ?
C55 H100 0.9800 . ?
C56 H101 0.9800 . ?
C56 H102 0.9800 . ?
C56 H103 0.9800 . ?
C57 H104 0.9800 . ?
C57 H105 0.9800 . ?
C57 H106 0.9800 . ?
C58 H107 0.9800 . ?
C58 H108 0.9800 . ?
C58 H109 0.9800 . ?
C59 H110 0.9800 . ?
C59 H111 0.9800 . ?
C59 H112 0.9800 . ?
C60 H113 0.9800 . ?
C60 H114 0.9800 . ?
C60 H115 0.9800 . ?
C61 H116 0.9800 . ?
C61 H117 0.9800 . ?
C61 H118 0.9800 . ?
C62 H119 0.9800 . ?
C62 H120 0.9800 . ?
C62 H121 0.9800 . ?
C63 H122 0.9800 . ?
C63 H123 0.9800 . ?
C63 H124 0.9800 . ?
C64 H125 0.9800 . ?
C64 H126 0.9800 . ?
C64 H127 0.9800 . ?
